data_1558087
loop_
_publ_author_name
'Wang, Yunzhong'
'Tang, Saixing'
'Wen, Yating'
'Zheng, Shuyuan'
'Yang, Bing'
'Yuan, Wang Zhang'

_publ_section_title
;
 Nonconventional luminophores with unprecedented efficiencies and
 color-tunable afterglows
;
_journal_issue 8
_journal_name_full 'Materials Horizons'
_journal_page_first 2105
_journal_page_last 2112
_journal_paper_doi 10.1039/D0MH00688B
_journal_volume 7
_journal_year 2020
_chemical_absolute_configuration ad
_chemical_formula_moiety 'C5 H8 N2 O2'
_chemical_formula_sum 'C5 H8 N2 O2'
_chemical_formula_weight 128.13
_space_group_crystal_system orthorhombic
_space_group_IT_number 19
_space_group_name_Hall 'P 2ac 2ab'
_space_group_name_H-M_alt 'P 21 21 21'
_atom_sites_solution_hydrogens geom
_audit_creation_method SHELXL-2018/3
_audit_update_record
;
2020-01-31 deposited with the CCDC.	2020-05-19 downloaded from the CCDC.
;
_cell_angle_alpha 90
_cell_angle_beta 90
_cell_angle_gamma 90
_cell_formula_units_Z 4
_cell_length_a 7.1989(6)
_cell_length_b 7.2267(7)
_cell_length_c 13.0042(13)
_cell_measurement_reflns_used 3357
_cell_measurement_temperature 297(2)
_cell_measurement_theta_max 68.07
_cell_measurement_theta_min 3.40
_cell_volume 676.53(11)
_computing_structure_refinement 'SHELXL-2018/3 (Sheldrick, 2018)'
_computing_structure_solution 'SHELXT 2014/5 (Sheldrick, 2014)'
_diffrn_ambient_temperature 297(2)
_diffrn_measured_fraction_theta_full 0.966
_diffrn_measured_fraction_theta_max 0.965
_diffrn_measurement_device_type 'Bruker APEX-II CCD'
_diffrn_measurement_method '\f and \w scans'
_diffrn_radiation_type CuK\a
_diffrn_radiation_wavelength 1.54178
_diffrn_reflns_av_R_equivalents 0.0224
_diffrn_reflns_av_unetI/netI 0.0206
_diffrn_reflns_Laue_measured_fraction_full 0.966
_diffrn_reflns_Laue_measured_fraction_max 0.965
_diffrn_reflns_limit_h_max 8
_diffrn_reflns_limit_h_min -8
_diffrn_reflns_limit_k_max 7
_diffrn_reflns_limit_k_min -8
_diffrn_reflns_limit_l_max 14
_diffrn_reflns_limit_l_min -15
_diffrn_reflns_number 3499
_diffrn_reflns_point_group_measured_fraction_full 0.956
_diffrn_reflns_point_group_measured_fraction_max 0.956
_diffrn_reflns_theta_full 63.676
_diffrn_reflns_theta_max 63.676
_diffrn_reflns_theta_min 11.075
_exptl_absorpt_coefficient_mu 0.833
_exptl_crystal_colour colorless
_exptl_crystal_density_diffrn 1.258
_exptl_crystal_description block
_exptl_crystal_F_000 272
_exptl_crystal_size_max 0.220
_exptl_crystal_size_mid 0.200
_exptl_crystal_size_min 0.180
_exptl_transmission_factor_max 0.7530
_exptl_transmission_factor_min 0.6838
_refine_diff_density_max 0.173
_refine_diff_density_min -0.194
_refine_diff_density_rms 0.047
_refine_ls_abs_structure_details
;
 Flack x determined using 403 quotients [(I+)-(I-)]/[(I+)+(I-)]
 (Parsons, Flack and Wagner, Acta Cryst. B69 (2013) 249-259).
;
_refine_ls_abs_structure_Flack 0.03(7)
_refine_ls_extinction_method none
_refine_ls_goodness_of_fit_ref 1.119
_refine_ls_hydrogen_treatment constr
_refine_ls_matrix_type full
_refine_ls_number_parameters 84
_refine_ls_number_reflns 1074
_refine_ls_number_restraints 0
_refine_ls_restrained_S_all 1.119
_refine_ls_R_factor_all 0.0386
_refine_ls_R_factor_gt 0.0383
_refine_ls_shift/su_max 0.000
_refine_ls_shift/su_mean 0.000
_refine_ls_structure_factor_coef Fsqd
_refine_ls_weighting_details 'w=1/[\s^2^(Fo^2^)+(0.0735P)^2^+0.0428P] where P=(Fo^2^+2Fc^2^)/3'
_refine_ls_weighting_scheme calc
_refine_ls_wR_factor_gt 0.1041
_refine_ls_wR_factor_ref 0.1046
_reflns_Friedel_coverage 0.630
_reflns_Friedel_fraction_full 0.941
_reflns_Friedel_fraction_max 0.941
_reflns_number_gt 1056
_reflns_number_total 1074
_reflns_threshold_expression 'I > 2\s(I)'
_cod_data_source_file d0mh00688b3.cif
_cod_data_source_block ta_a
_cod_depositor_comments
;Adding full bibliography for 1558087--1558090.cif.

 Adding full bibliography for 1558087--1558090.cif.
;
_cod_database_code 1558087
_shelx_shelxl_version_number 2018/3
_shelx_space_group_comment
;
The symmetry employed for this shelxl refinement is uniquely defined
by the following loop, which should always be used as a source of
symmetry information in preference to the above space-group names.
They are only intended as comments.
;
_shelx_estimated_absorpt_t_min 0.838
_shelx_estimated_absorpt_t_max 0.865

loop_
_space_group_symop_operation_xyz
'x, y, z'
'-x+1/2, -y, z+1/2'
'-x, y+1/2, -z+1/2'
'x+1/2, -y+1/2, -z'

loop_
_atom_site_label
_atom_site_type_symbol
_atom_site_fract_x
_atom_site_fract_y
_atom_site_fract_z
_atom_site_U_iso_or_equiv
_atom_site_adp_type
_atom_site_occupancy
_atom_site_site_symmetry_order
_atom_site_calc_flag
_atom_site_refinement_flags_posn
_atom_site_refinement_flags_adp
_atom_site_refinement_flags_occupancy
_atom_site_disorder_assembly
_atom_site_disorder_group
O1 O 0.36900(18) 0.2093(2) 0.48588(11) 0.0533(5) Uani 1 1 d . . . . .
C1 C 0.2680(3) 0.5868(3) 0.64844(17) 0.0509(6) Uani 1 1 d . . . . .
N1 N 0.2202(2) 0.4352(3) 0.57902(15) 0.0566(6) Uani 1 1 d . . . . .
H1 H 0.107902 0.408464 0.562017 0.068 Uiso 1 1 calc R U . . .
N2 N 0.5231(2) 0.4220(2) 0.58681(12) 0.0448(5) Uani 1 1 d . . . . .
H2 H 0.634747 0.387179 0.573322 0.054 Uiso 1 1 calc R U . . .
C2 C 0.4788(3) 0.5629(3) 0.65279(18) 0.0519(6) Uani 1 1 d . . . . .
O2 O 0.5870(3) 0.6525(3) 0.70318(17) 0.0843(7) Uani 1 1 d . . . . .
C3 C 0.3667(2) 0.3431(3) 0.54484(13) 0.0419(5) Uani 1 1 d . . . . .
C4 C 0.1809(4) 0.5610(4) 0.7532(2) 0.0747(8) Uani 1 1 d . . . . .
H4A H 0.048704 0.575421 0.747930 0.112 Uiso 1 1 calc R U . . .
H4B H 0.229684 0.651807 0.799825 0.112 Uiso 1 1 calc R U . . .
H4C H 0.209089 0.439318 0.778408 0.112 Uiso 1 1 calc R U . . .
C5 C 0.2223(4) 0.7741(4) 0.6022(3) 0.0827(9) Uani 1 1 d . . . . .
H5A H 0.271831 0.781027 0.533795 0.124 Uiso 1 1 calc R U . . .
H5B H 0.276280 0.869920 0.643732 0.124 Uiso 1 1 calc R U . . .
H5C H 0.089983 0.789883 0.599934 0.124 Uiso 1 1 calc R U . . .

loop_
_atom_site_aniso_label
_atom_site_aniso_U_11
_atom_site_aniso_U_22
_atom_site_aniso_U_33
_atom_site_aniso_U_23
_atom_site_aniso_U_13
_atom_site_aniso_U_12
O1 0.0330(7) 0.0633(9) 0.0637(8) -0.0202(7) -0.0016(6) 0.0010(6)
C1 0.0413(11) 0.0497(11) 0.0618(11) -0.0130(10) -0.0013(9) 0.0015(9)
N1 0.0293(8) 0.0674(12) 0.0731(11) -0.0247(10) -0.0036(7) 0.0045(8)
N2 0.0285(7) 0.0517(9) 0.0542(9) -0.0055(8) -0.0011(6) -0.0012(7)
C2 0.0438(11) 0.0499(11) 0.0620(11) -0.0089(11) -0.0048(9) -0.0046(9)
O2 0.0553(10) 0.0852(13) 0.1124(14) -0.0435(12) -0.0147(10) -0.0091(9)
C3 0.0315(9) 0.0496(10) 0.0445(8) -0.0023(8) -0.0019(7) 0.0002(8)
C4 0.0697(16) 0.0837(17) 0.0707(14) -0.0165(14) 0.0140(12) 0.0030(14)
C5 0.0751(17) 0.0631(15) 0.110(2) 0.0039(15) 0.0017(18) 0.0156(14)

loop_
_atom_type_symbol
_atom_type_description
_atom_type_scat_dispersion_real
_atom_type_scat_dispersion_imag
_atom_type_scat_source
C C 0.0181 0.0091 'International Tables Vol C Tables 4.2.6.8 and 6.1.1.4'
H H 0.0000 0.0000 'International Tables Vol C Tables 4.2.6.8 and 6.1.1.4'
N N 0.0311 0.0180 'International Tables Vol C Tables 4.2.6.8 and 6.1.1.4'
O O 0.0492 0.0322 'International Tables Vol C Tables 4.2.6.8 and 6.1.1.4'

loop_
_geom_angle_atom_site_label_1
_geom_angle_atom_site_label_2
_geom_angle_atom_site_label_3
_geom_angle
_geom_angle_site_symmetry_1
_geom_angle_site_symmetry_3
_geom_angle_publ_flag
N1 C1 C4 111.53(19) . . ?
N1 C1 C5 111.92(19) . . ?
C4 C1 C5 112.2(2) . . ?
N1 C1 C2 99.91(18) . . ?
C4 C1 C2 111.4(2) . . ?
C5 C1 C2 109.3(2) . . ?
C3 N1 C1 113.39(16) . . ?
C3 N1 H1 123.3 . . ?
C1 N1 H1 123.3 . . ?
C2 N2 C3 111.48(16) . . ?
C2 N2 H2 124.3 . . ?
C3 N2 H2 124.3 . . ?
O2 C2 N2 126.1(2) . . ?
O2 C2 C1 126.9(2) . . ?
N2 C2 C1 106.99(18) . . ?
O1 C3 N1 127.83(17) . . ?
O1 C3 N2 124.08(17) . . ?
N1 C3 N2 108.09(16) . . ?
C1 C4 H4A 109.5 . . ?
C1 C4 H4B 109.5 . . ?
H4A C4 H4B 109.5 . . ?
C1 C4 H4C 109.5 . . ?
H4A C4 H4C 109.5 . . ?
H4B C4 H4C 109.5 . . ?
C1 C5 H5A 109.5 . . ?
C1 C5 H5B 109.5 . . ?
H5A C5 H5B 109.5 . . ?
C1 C5 H5C 109.5 . . ?
H5A C5 H5C 109.5 . . ?
H5B C5 H5C 109.5 . . ?

loop_
_geom_bond_atom_site_label_1
_geom_bond_atom_site_label_2
_geom_bond_distance
_geom_bond_site_symmetry_2
_geom_bond_publ_flag
O1 C3 1.234(2) . ?
C1 N1 1.460(3) . ?
C1 C4 1.511(3) . ?
C1 C5 1.517(4) . ?
C1 C2 1.529(3) . ?
N1 C3 1.324(3) . ?
N1 H1 0.8600 . ?
N2 C2 1.369(3) . ?
N2 C3 1.375(2) . ?
N2 H2 0.8600 . ?
C2 O2 1.207(3) . ?
C4 H4A 0.9600 . ?
C4 H4B 0.9600 . ?
C4 H4C 0.9600 . ?
C5 H5A 0.9600 . ?
C5 H5B 0.9600 . ?
C5 H5C 0.9600 . ?

loop_
_geom_torsion_atom_site_label_1
_geom_torsion_atom_site_label_2
_geom_torsion_atom_site_label_3
_geom_torsion_atom_site_label_4
_geom_torsion
_geom_torsion_site_symmetry_1
_geom_torsion_site_symmetry_2
_geom_torsion_site_symmetry_3
_geom_torsion_site_symmetry_4
_geom_torsion_publ_flag
C4 C1 N1 C3 -119.9(2) . . . . ?
C5 C1 N1 C3 113.5(2) . . . . ?
C2 C1 N1 C3 -2.1(2) . . . . ?
C3 N2 C2 O2 177.3(2) . . . . ?
C3 N2 C2 C1 -3.8(2) . . . . ?
N1 C1 C2 O2 -177.7(3) . . . . ?
C4 C1 C2 O2 -59.8(4) . . . . ?
C5 C1 C2 O2 64.7(4) . . . . ?
N1 C1 C2 N2 3.4(2) . . . . ?
C4 C1 C2 N2 121.3(2) . . . . ?
C5 C1 C2 N2 -114.2(2) . . . . ?
C1 N1 C3 O1 179.84(18) . . . . ?
C1 N1 C3 N2 -0.1(2) . . . . ?
C2 N2 C3 O1 -177.36(17) . . . . ?
C2 N2 C3 N1 2.6(2) . . . . ?
